data_4333263
loop_
_publ_author_name
'Schelter, Eric J.'
'Yang, Ping'
'Scott, Brian L.'
'Thompson, J. D.'
'Martin, Richard L.'
'Hay, P. Jeffrey'
'Morris, David E.'
'Kiplinger, Jaqueline L.'

_publ_section_title
;
 Systematic Studies of Early Actinide Complexes:&#x00A0; Uranium(IV)
 Fluoroketimides
;
_journal_issue 18
_journal_name_full 'Inorganic Chemistry'
_journal_page_first 7477
_journal_page_last 7488
_journal_paper_doi 10.1021/ic700455b
_journal_volume 46
_journal_year 2007
_chemical_formula_sum 'C36 H44 F2 N2 U'
_chemical_formula_weight 780.76
_chemical_name_systematic
; 
 ? 
;
_space_group_IT_number 19
_symmetry_cell_setting orthorhombic
_symmetry_space_group_name_Hall 'P 2ac 2ab'
_symmetry_space_group_name_H-M 'P 21 21 21'
_atom_sites_solution_hydrogens geom
_atom_sites_solution_primary direct
_atom_sites_solution_secondary difmap
_audit_creation_method SHELXL-97
_cell_angle_alpha 90.00
_cell_angle_beta 90.00
_cell_angle_gamma 90.00
_cell_formula_units_Z 4
_cell_length_a 10.0173(5)
_cell_length_b 17.6957(9)
_cell_length_c 18.3220(10)
_cell_measurement_temperature 141(2)
_cell_volume 3247.8(3)
_computing_cell_refinement 'SAINT+, v. 7.06 (Bruker AXS, 2001)'
_computing_data_collection 'APEX II, v. 1.08 (Bruker AXS, 2003)'
_computing_data_reduction 'SAINT+, v. 7.06 (Bruker AXS, 2001)'
_computing_molecular_graphics 'SHELXTL, v. 6.10, (Bruker AXS, 2000)'
_computing_publication_material 'SHELXTL, v. 6.10, (Bruker AXS, 2000)'
_computing_structure_refinement 'SHELXL-97 (Sheldrick, 1997)'
_computing_structure_solution 'SHELXS-97 (Sheldrick, 1990)'
_diffrn_ambient_temperature 141(2)
_diffrn_measured_fraction_theta_full 1.000
_diffrn_measured_fraction_theta_max 0.955
_diffrn_measurement_device_type 'Bruker D8 with APEXII CCD'
_diffrn_measurement_method '\w scans'
_diffrn_radiation_monochromator graphite
_diffrn_radiation_source 'fine-focus sealed tube'
_diffrn_radiation_type MoK\a
_diffrn_radiation_wavelength 0.71073
_diffrn_reflns_av_R_equivalents 0.0344
_diffrn_reflns_av_sigmaI/netI 0.0380
_diffrn_reflns_limit_h_max 13
_diffrn_reflns_limit_h_min -13
_diffrn_reflns_limit_k_max 23
_diffrn_reflns_limit_k_min -23
_diffrn_reflns_limit_l_max 24
_diffrn_reflns_limit_l_min -24
_diffrn_reflns_number 36562
_diffrn_reflns_theta_full 25.00
_diffrn_reflns_theta_max 29.00
_diffrn_reflns_theta_min 1.60
_diffrn_standards_decay_% 0
_diffrn_standards_interval_count 0
_diffrn_standards_interval_time 0
_diffrn_standards_number 0
_exptl_absorpt_coefficient_mu 5.035
_exptl_absorpt_correction_T_max 0.5833
_exptl_absorpt_correction_T_min 0.2957
_exptl_absorpt_correction_type multi-scan
_exptl_absorpt_process_details 'SADABS 2.03 (Sheldrick, 2001)'
_exptl_crystal_colour dark
_exptl_crystal_density_diffrn 1.597
_exptl_crystal_density_method 'not measured'
_exptl_crystal_description block
_exptl_crystal_F_000 1536
_exptl_crystal_size_max 0.32
_exptl_crystal_size_mid 0.14
_exptl_crystal_size_min 0.12
_refine_diff_density_max 1.833
_refine_diff_density_min -2.110
_refine_diff_density_rms 0.140
_refine_ls_abs_structure_details 'Flack H D (1983), Acta Cryst. A39, 876-881'
_refine_ls_abs_structure_Flack 0.043(8)
_refine_ls_extinction_method none
_refine_ls_goodness_of_fit_ref 1.775
_refine_ls_hydrogen_treatment constr
_refine_ls_matrix_type full
_refine_ls_number_parameters 370
_refine_ls_number_reflns 8027
_refine_ls_number_restraints 18
_refine_ls_restrained_S_all 1.783
_refine_ls_R_factor_all 0.0346
_refine_ls_R_factor_gt 0.0321
_refine_ls_shift/su_max 0.003
_refine_ls_shift/su_mean 0.000
_refine_ls_structure_factor_coef Fsqd
_refine_ls_weighting_details 'calc w=1/[\s^2^(Fo^2^)+(0.0200P)^2^+0.0000P] where P=(Fo^2^+2Fc^2^)/3'
_refine_ls_weighting_scheme calc
_refine_ls_wR_factor_gt 0.0823
_refine_ls_wR_factor_ref 0.0826
_reflns_number_gt 7661
_reflns_number_total 8027
_reflns_threshold_expression >2sigma(I)
_cod_data_source_file ic700455bsup1.cif
_cod_data_source_block apx134
_cod_database_code 4333263

loop_
_symmetry_equiv_pos_as_xyz
'x, y, z'
'-x+1/2, -y, z+1/2'
'-x, y+1/2, -z+1/2'
'x+1/2, -y+1/2, -z'

loop_
_atom_site_label
_atom_site_type_symbol
_atom_site_fract_x
_atom_site_fract_y
_atom_site_fract_z
_atom_site_U_iso_or_equiv
_atom_site_adp_type
_atom_site_occupancy
_atom_site_symmetry_multiplicity
_atom_site_calc_flag
_atom_site_refinement_flags
U1 U 1.048632(17) 0.506708(9) 0.755438(9) 0.01376(6) Uani 1 1 d .
F1 F 0.8630(5) 0.3169(2) 0.9965(2) 0.0490(12) Uani 1 1 d .
F2 F 0.8565(5) 0.3145(3) 0.4838(2) 0.0544(13) Uani 1 1 d .
N1 N 0.9313(4) 0.4705(3) 0.8504(2) 0.0178(10) Uani 1 1 d .
N2 N 0.9730(4) 0.4517(3) 0.6563(2) 0.0157(10) Uani 1 1 d .
C1 C 1.3113(5) 0.4951(3) 0.7971(3) 0.0181(11) Uani 1 1 d .
C2 C 1.2403(5) 0.4417(3) 0.8411(3) 0.0176(12) Uani 1 1 d .
C3 C 1.1969(6) 0.3834(3) 0.7977(3) 0.0158(12) Uani 1 1 d U
C4 C 1.2381(6) 0.3970(3) 0.7241(3) 0.0216(13) Uani 1 1 d .
C5 C 1.3063(6) 0.4672(3) 0.7233(3) 0.0230(13) Uani 1 1 d .
C6 C 1.3896(5) 0.5617(3) 0.8243(3) 0.0241(14) Uani 1 1 d .
H6A H 1.4275 0.5882 0.7835 0.036 Uiso 1 1 calc R
H6B H 1.4599 0.5445 0.8558 0.036 Uiso 1 1 calc R
H6C H 1.3316 0.5950 0.8508 0.036 Uiso 1 1 calc R
C7 C 1.2367(6) 0.4451(4) 0.9232(3) 0.0278(14) Uani 1 1 d .
H7A H 1.2728 0.4925 0.9394 0.042 Uiso 1 1 calc R
H7B H 1.2890 0.4044 0.9430 0.042 Uiso 1 1 calc R
H7C H 1.1461 0.4405 0.9397 0.042 Uiso 1 1 calc R
C8 C 1.1277(6) 0.3112(3) 0.8226(4) 0.0295(15) Uani 1 1 d .
H8A H 1.1087 0.2801 0.7809 0.044 Uiso 1 1 calc R
H8B H 1.0458 0.3237 0.8469 0.044 Uiso 1 1 calc R
H8C H 1.1849 0.2842 0.8555 0.044 Uiso 1 1 calc R
C9 C 1.2214(6) 0.3447(4) 0.6606(4) 0.0313(16) Uani 1 1 d .
H9A H 1.2580 0.3677 0.6176 0.047 Uiso 1 1 calc R
H9B H 1.1282 0.3347 0.6532 0.047 Uiso 1 1 calc R
H9C H 1.2673 0.2982 0.6703 0.047 Uiso 1 1 calc R
C10 C 1.3722(6) 0.5042(4) 0.6575(3) 0.0318(14) Uani 1 1 d .
H10A H 1.3548 0.4745 0.6147 0.048 Uiso 1 1 calc R
H10B H 1.4667 0.5073 0.6653 0.048 Uiso 1 1 calc R
H10C H 1.3365 0.5541 0.6509 0.048 Uiso 1 1 calc R
C11 C 1.0048(5) 0.6524(3) 0.7973(3) 0.0154(12) Uani 1 1 d .
C12 C 0.8749(6) 0.6250(4) 0.7779(4) 0.0246(15) Uani 1 1 d .
C13 C 0.8742(6) 0.6128(4) 0.7035(4) 0.0276(16) Uani 1 1 d .
C14 C 1.0031(6) 0.6336(3) 0.6744(3) 0.0239(15) Uani 1 1 d .
C15 C 1.0791(5) 0.6581(3) 0.7330(3) 0.0179(12) Uani 1 1 d .
C16 C 1.0444(8) 0.6737(3) 0.8735(3) 0.0342(15) Uani 1 1 d .
H16A H 0.9716 0.6637 0.9062 0.051 Uiso 1 1 calc R
H16B H 1.0661 0.7265 0.8751 0.051 Uiso 1 1 calc R
H16C H 1.1208 0.6446 0.8880 0.051 Uiso 1 1 calc R
C17 C 0.7626(8) 0.6179(5) 0.8296(5) 0.053(2) Uani 1 1 d U
H17A H 0.7927 0.6301 0.8779 0.080 Uiso 1 1 calc R
H17B H 0.7296 0.5669 0.8289 0.080 Uiso 1 1 calc R
H17C H 0.6925 0.6519 0.8157 0.080 Uiso 1 1 calc R
C18 C 0.7495(9) 0.5932(4) 0.6604(5) 0.063(3) Uani 1 1 d U
H18A H 0.7721 0.5874 0.6098 0.095 Uiso 1 1 calc R
H18B H 0.6852 0.6331 0.6656 0.095 Uiso 1 1 calc R
H18C H 0.7124 0.5469 0.6785 0.095 Uiso 1 1 calc R
C19 C 1.0378(10) 0.6371(4) 0.5957(3) 0.054(2) Uani 1 1 d .
H19A H 0.9663 0.6160 0.5674 0.081 Uiso 1 1 calc R
H19B H 1.1180 0.6089 0.5871 0.081 Uiso 1 1 calc R
H19C H 1.0515 0.6888 0.5817 0.081 Uiso 1 1 calc R
C20 C 1.2140(6) 0.6978(3) 0.7260(4) 0.0342(16) Uani 1 1 d .
H20A H 1.2455 0.6937 0.6767 0.051 Uiso 1 1 calc R
H20B H 1.2771 0.6746 0.7584 0.051 Uiso 1 1 calc R
H20C H 1.2042 0.7502 0.7386 0.051 Uiso 1 1 calc R
C21 C 0.8746(6) 0.4500(3) 0.9087(3) 0.0200(13) Uani 1 1 d .
C22 C 0.9049(6) 0.4841(4) 0.9827(3) 0.0302(15) Uani 1 1 d .
H22A H 0.9778 0.5190 0.9783 0.045 Uiso 1 1 calc R
H22B H 0.9286 0.4447 1.0163 0.045 Uiso 1 1 calc R
H22C H 0.8274 0.5103 1.0005 0.045 Uiso 1 1 calc R
C23 C 0.7620(6) 0.3929(3) 0.9064(3) 0.0177(12) Uani 1 1 d .
C24 C 0.7570(8) 0.3301(4) 0.9500(3) 0.0282(16) Uani 1 1 d .
C25 C 0.6545(9) 0.2780(4) 0.9484(4) 0.044(2) Uani 1 1 d .
H25 H 0.6573 0.2355 0.9782 0.053 Uiso 1 1 calc R
C26 C 0.5475(8) 0.2897(4) 0.9021(4) 0.0407(18) Uani 1 1 d .
H26 H 0.4760 0.2562 0.9016 0.049 Uiso 1 1 calc R
C27 C 0.5484(8) 0.3517(4) 0.8565(4) 0.0408(17) Uani 1 1 d .
H27 H 0.4776 0.3598 0.8246 0.049 Uiso 1 1 calc R
C28 C 0.6547(6) 0.4022(3) 0.8581(3) 0.0244(13) Uani 1 1 d .
H28 H 0.6546 0.4432 0.8263 0.029 Uiso 1 1 calc R
C29 C 0.9306(6) 0.4237(3) 0.5980(3) 0.0163(12) Uani 1 1 d .
C30 C 0.9999(6) 0.4402(4) 0.5248(3) 0.0286(15) Uani 1 1 d .
H30A H 1.0758 0.4723 0.5330 0.043 Uiso 1 1 calc R
H30B H 0.9383 0.4651 0.4926 0.043 Uiso 1 1 calc R
H30C H 1.0288 0.3936 0.5031 0.043 Uiso 1 1 calc R
C31 C 0.8085(5) 0.3730(3) 0.5967(3) 0.0162(12) Uani 1 1 d .
C32 C 0.7756(7) 0.3238(4) 0.5421(3) 0.0250(15) Uani 1 1 d .
C33 C 0.6603(8) 0.2791(4) 0.5431(4) 0.0348(18) Uani 1 1 d .
H33 H 0.6411 0.2465 0.5048 0.042 Uiso 1 1 calc R
C34 C 0.5765(7) 0.2846(4) 0.6018(4) 0.0364(18) Uani 1 1 d .
H34 H 0.4995 0.2553 0.6037 0.044 Uiso 1 1 calc R
C35 C 0.6055(7) 0.3328(4) 0.6575(4) 0.043(2) Uani 1 1 d .
H35 H 0.5486 0.3360 0.6974 0.051 Uiso 1 1 calc R
C36 C 0.7186(6) 0.3767(4) 0.6549(4) 0.0302(16) Uani 1 1 d .
H36 H 0.7358 0.4099 0.6931 0.036 Uiso 1 1 calc R

loop_
_atom_site_aniso_label
_atom_site_aniso_U_11
_atom_site_aniso_U_22
_atom_site_aniso_U_33
_atom_site_aniso_U_23
_atom_site_aniso_U_13
_atom_site_aniso_U_12
U1 0.01267(9) 0.01275(9) 0.01587(9) 0.00056(8) -0.00072(8) 0.00055(7)
F1 0.084(3) 0.040(2) 0.023(2) 0.0060(18) -0.007(2) 0.019(3)
F2 0.063(3) 0.073(3) 0.028(2) -0.024(2) 0.012(2) -0.025(3)
N1 0.008(3) 0.022(3) 0.023(2) 0.0019(18) 0.0004(19) 0.012(2)
N2 0.002(2) 0.021(2) 0.025(2) 0.0008(18) 0.0014(18) 0.0039(18)
C1 0.008(2) 0.014(3) 0.032(3) 0.002(3) 0.0004(19) -0.003(2)
C2 0.002(3) 0.023(3) 0.027(3) 0.005(2) 0.000(2) 0.006(2)
C3 0.0143(15) 0.0154(14) 0.0175(14) 0.0003(9) 0.0002(9) 0.0009(9)
C4 0.013(3) 0.021(3) 0.031(3) -0.001(2) -0.011(2) 0.004(2)
C5 0.017(3) 0.024(3) 0.028(3) 0.005(2) 0.006(2) 0.000(2)
C6 0.005(3) 0.025(3) 0.042(4) -0.001(3) -0.006(3) -0.004(2)
C7 0.022(3) 0.031(4) 0.030(3) 0.003(3) -0.007(3) -0.003(3)
C8 0.022(4) 0.019(3) 0.047(4) 0.006(3) 0.000(3) 0.004(3)
C9 0.018(4) 0.027(4) 0.049(4) -0.011(3) -0.001(3) 0.017(3)
C10 0.022(3) 0.034(4) 0.039(3) 0.004(3) 0.013(2) 0.003(3)
C11 0.007(3) 0.010(3) 0.029(3) 0.002(2) 0.000(2) 0.002(2)
C12 0.012(3) 0.014(3) 0.048(4) -0.001(3) 0.008(3) -0.001(2)
C13 0.013(3) 0.014(3) 0.057(5) -0.009(3) -0.020(3) 0.004(3)
C14 0.034(4) 0.013(3) 0.024(3) 0.002(2) -0.008(3) 0.006(2)
C15 0.012(3) 0.015(2) 0.027(3) 0.006(2) 0.000(2) 0.0009(18)
C16 0.054(5) 0.022(3) 0.026(3) -0.004(2) -0.002(4) -0.007(4)
C17 0.021(4) 0.045(5) 0.095(6) 0.011(4) 0.017(4) 0.002(3)
C18 0.055(5) 0.036(4) 0.098(6) 0.001(4) -0.062(5) 0.006(4)
C19 0.108(8) 0.026(4) 0.029(4) 0.005(3) -0.004(5) 0.026(5)
C20 0.018(3) 0.024(3) 0.061(5) 0.018(3) 0.006(3) -0.004(2)
C21 0.008(3) 0.027(3) 0.024(3) 0.005(2) 0.004(2) 0.006(2)
C22 0.020(3) 0.049(4) 0.022(3) -0.007(3) 0.004(2) -0.005(3)
C23 0.009(3) 0.022(3) 0.022(3) 0.000(2) 0.003(2) 0.005(2)
C24 0.037(4) 0.028(4) 0.019(3) 0.002(3) 0.009(3) 0.008(3)
C25 0.076(6) 0.017(4) 0.040(4) 0.002(3) 0.040(5) 0.004(4)
C26 0.024(4) 0.040(4) 0.058(5) -0.010(3) 0.024(4) -0.004(4)
C27 0.028(4) 0.038(4) 0.056(5) -0.011(3) 0.008(4) 0.007(4)
C28 0.007(3) 0.029(3) 0.037(4) 0.007(3) 0.006(3) 0.005(3)
C29 0.011(3) 0.019(3) 0.019(3) 0.000(2) 0.005(2) 0.004(2)
C30 0.022(3) 0.038(4) 0.027(3) -0.003(3) 0.006(3) -0.004(3)
C31 0.006(3) 0.019(3) 0.024(3) -0.002(2) -0.006(2) 0.006(2)
C32 0.028(4) 0.027(4) 0.020(3) 0.003(3) 0.002(3) 0.006(3)
C33 0.039(5) 0.028(4) 0.037(4) -0.003(3) -0.024(3) -0.002(4)
C34 0.011(4) 0.030(4) 0.069(5) 0.002(3) -0.005(3) -0.003(3)
C35 0.036(5) 0.034(4) 0.058(5) -0.010(4) 0.021(4) -0.012(3)
C36 0.016(4) 0.029(4) 0.046(4) -0.017(3) 0.011(3) -0.007(3)

loop_
_atom_type_symbol
_atom_type_description
_atom_type_scat_dispersion_real
_atom_type_scat_dispersion_imag
_atom_type_scat_source
C C 0.0033 0.0016 'International Tables Vol C Tables 4.2.6.8 and 6.1.1.4'
H H 0.0000 0.0000 'International Tables Vol C Tables 4.2.6.8 and 6.1.1.4'
N N 0.0061 0.0033 'International Tables Vol C Tables 4.2.6.8 and 6.1.1.4'
F F 0.0171 0.0103 'International Tables Vol C Tables 4.2.6.8 and 6.1.1.4'
U U -9.6767 9.6646 'International Tables Vol C Tables 4.2.6.8 and 6.1.1.4'

loop_
_geom_angle_atom_site_label_1
_geom_angle_atom_site_label_2
_geom_angle_atom_site_label_3
_geom_angle
N1 U1 N2 109.98(16)
N1 U1 C11 88.10(17)
N2 U1 C11 126.64(16)
N1 U1 C15 117.78(17)
N2 U1 C15 110.45(16)
C11 U1 C15 29.69(16)
N1 U1 C14 125.57(17)
N2 U1 C14 81.78(17)
C11 U1 C14 49.33(18)
C15 U1 C14 29.42(16)
N1 U1 C2 78.35(16)
N2 U1 C2 122.05(16)
C11 U1 C2 110.46(17)
C15 U1 C2 114.92(16)
C14 U1 C2 140.86(18)
N1 U1 C13 97.72(19)
N2 U1 C13 78.25(17)
C11 U1 C13 49.14(17)
C15 U1 C13 49.06(17)
C14 U1 C13 30.64(19)
C2 U1 C13 159.57(18)
N1 U1 C5 126.91(16)
N2 U1 C5 91.95(17)
C11 U1 C5 116.99(17)
C15 U1 C5 96.48(16)
C14 U1 C5 104.50(18)
C2 U1 C5 49.76(16)
C13 U1 C5 134.6(2)
N1 U1 C1 105.68(15)
N2 U1 C1 121.80(16)
C11 U1 C1 98.46(16)
C15 U1 C1 90.50(16)
C14 U1 C1 111.90(18)
C2 U1 C1 30.25(15)
C13 U1 C1 139.45(18)
C5 U1 C1 30.44(16)
N1 U1 C3 80.46(16)
N2 U1 C3 93.85(16)
C11 U1 C3 139.31(17)
C15 U1 C3 139.59(16)
C14 U1 C3 153.60(18)
C2 U1 C3 29.01(16)
C13 U1 C3 170.81(16)
C5 U1 C3 49.40(17)
C1 U1 C3 49.10(17)
N1 U1 C12 76.40(17)
N2 U1 C12 104.07(18)
C11 U1 C12 30.32(17)
C15 U1 C12 49.19(17)
C14 U1 C12 49.51(19)
C2 U1 C12 132.67(19)
C13 U1 C12 29.14(19)
C5 U1 C12 145.29(18)
C1 U1 C12 128.37(18)
C3 U1 C12 154.45(18)
N1 U1 C4 109.02(16)
N2 U1 C4 75.79(16)
C11 U1 C4 146.12(17)
C15 U1 C4 125.41(17)
C14 U1 C4 125.24(18)
C2 U1 C4 49.01(16)
C13 U1 C4 147.7(2)
C5 U1 C4 29.80(17)
C1 U1 C4 49.46(17)
C3 U1 C4 30.02(16)
C12 U1 C4 174.37(18)
C21 N1 U1 174.2(4)
C29 N2 U1 176.9(4)
C2 C1 C5 106.6(4)
C2 C1 C6 126.3(5)
C5 C1 C6 126.7(5)
C2 C1 U1 74.3(3)
C5 C1 U1 74.4(3)
C6 C1 U1 122.2(4)
C3 C2 C1 109.1(5)
C3 C2 C7 126.9(5)
C1 C2 C7 123.3(5)
C3 C2 U1 76.2(3)
C1 C2 U1 75.4(3)
C7 C2 U1 122.7(4)
C2 C3 C4 109.1(5)
C2 C3 C8 127.0(5)
C4 C3 C8 123.7(5)
C2 C3 U1 74.8(3)
C4 C3 U1 75.9(3)
C8 C3 U1 120.3(4)
C5 C4 C3 107.3(5)
C5 C4 C9 126.0(6)
C3 C4 C9 126.6(5)
C5 C4 U1 73.7(3)
C3 C4 U1 74.1(3)
C9 C4 U1 121.1(4)
C4 C5 C1 107.9(5)
C4 C5 C10 126.4(5)
C1 C5 C10 125.6(5)
C4 C5 U1 76.5(3)
C1 C5 U1 75.2(3)
C10 C5 U1 118.0(4)
C15 C11 C12 107.4(5)
C15 C11 C16 128.8(5)
C12 C11 C16 123.7(6)
C15 C11 U1 75.3(3)
C12 C11 U1 75.9(3)
C16 C11 U1 117.2(4)
C13 C12 C11 107.6(6)
C13 C12 C17 128.1(7)
C11 C12 C17 124.2(6)
C13 C12 U1 74.7(4)
C11 C12 U1 73.7(3)
C17 C12 U1 120.8(5)
C12 C13 C14 108.7(6)
C12 C13 C18 123.6(7)
C14 C13 C18 127.0(7)
C12 C13 U1 76.1(4)
C14 C13 U1 74.5(3)
C18 C13 U1 123.4(4)
C15 C14 C13 106.5(5)
C15 C14 C19 127.6(7)
C13 C14 C19 125.4(6)
C15 C14 U1 75.2(3)
C13 C14 U1 74.9(3)
C19 C14 U1 121.6(4)
C14 C15 C11 109.8(5)
C14 C15 C20 124.4(6)
C11 C15 C20 125.1(5)
C14 C15 U1 75.4(3)
C11 C15 U1 75.0(3)
C20 C15 U1 124.3(3)
N1 C21 C23 120.1(5)
N1 C21 C22 123.6(5)
C23 C21 C22 116.1(5)
C24 C23 C28 115.9(6)
C24 C23 C21 123.5(6)
C28 C23 C21 120.6(5)
C23 C24 C25 123.8(7)
C23 C24 F1 118.0(6)
C25 C24 F1 118.2(6)
C24 C25 C26 119.4(7)
C27 C26 C25 119.0(8)
C26 C27 C28 120.3(8)
C27 C28 C23 121.6(6)
N2 C29 C31 121.4(5)
N2 C29 C30 121.0(5)
C31 C29 C30 117.6(5)
C32 C31 C36 115.6(6)
C32 C31 C29 125.6(5)
C36 C31 C29 118.7(5)
F2 C32 C31 120.7(6)
F2 C32 C33 115.9(6)
C31 C32 C33 123.3(6)
C34 C33 C32 118.5(6)
C35 C34 C33 120.2(7)
C34 C35 C36 120.3(7)
C35 C36 C31 122.0(6)

loop_
_geom_bond_atom_site_label_1
_geom_bond_atom_site_label_2
_geom_bond_distance
U1 N1 2.196(4)
U1 N2 2.195(5)
U1 C11 2.725(5)
U1 C15 2.728(5)
U1 C14 2.730(6)
U1 C2 2.734(5)
U1 C13 2.736(6)
U1 C5 2.738(6)
U1 C1 2.748(5)
U1 C3 2.752(6)
U1 C12 2.753(6)
U1 C4 2.775(6)
F1 C24 1.381(8)
F2 C32 1.351(7)
N1 C21 1.263(7)
N2 C29 1.252(7)
C1 C2 1.430(7)
C1 C5 1.440(8)
C1 C6 1.501(7)
C2 C3 1.374(8)
C2 C7 1.506(8)
C3 C4 1.431(8)
C3 C8 1.523(8)
C4 C5 1.418(8)
C4 C9 1.496(8)
C5 C10 1.523(7)
C11 C15 1.397(7)
C11 C12 1.433(8)
C11 C16 1.501(8)
C12 C13 1.381(9)
C12 C17 1.476(9)
C13 C14 1.444(9)
C13 C18 1.518(9)
C14 C15 1.386(8)
C14 C19 1.484(9)
C15 C20 1.529(7)
C21 C23 1.516(8)
C21 C22 1.515(8)
C23 C24 1.370(8)
C23 C28 1.402(8)
C24 C25 1.379(10)
C25 C26 1.383(12)
C26 C27 1.379(10)
C27 C28 1.390(9)
C29 C31 1.517(8)
C29 C30 1.539(7)
C31 C32 1.367(8)
C31 C36 1.397(8)
C32 C33 1.400(10)
C33 C34 1.368(10)
C34 C35 1.360(9)
C35 C36 1.374(9)
